data_2218553
loop_
_publ_author_name
'Ayd\?in, Abdullah'
'Do\(gruer, Deniz S.'
'Akkurt, Mehmet'
'B\"uy\"ukg\"ung\"or, Orhan'

_publ_section_title 2-[2-(4-Benzylpiperazin-1-ylcarbonyl)ethyl]-5,6-diphenylpyridazin-3(2<i>H</i>)-one
_journal_coeditor_code TK2267
_journal_issue 6
_journal_name_full 'Acta Crystallographica Section E'
_journal_page_first o1030
_journal_paper_doi 10.1107/S1600536808013159
_journal_volume 64
_journal_year 2008
_chemical_formula_iupac 'C30 H30 N4 O2'
_chemical_formula_moiety 'C30 H30 N4 O2'
_chemical_formula_sum 'C30 H30 N4 O2'
_chemical_formula_weight 478.58
_chemical_name_systematic
;
2-[2-(4-Benzylpiperazin-1-ylcarbonyl)ethyl]-5,6-diphenylpyridazin-3(2H)-one
;
_space_group_IT_number 14
_symmetry_cell_setting monoclinic
_symmetry_space_group_name_Hall '-P 2ybc'
_symmetry_space_group_name_H-M 'P 1 21/c 1'
_atom_sites_solution_hydrogens geom
_atom_sites_solution_primary direct
_atom_sites_solution_secondary difmap
_cell_angle_alpha 90
_cell_angle_beta 90.553(6)
_cell_angle_gamma 90
_cell_formula_units_Z 4
_cell_length_a 15.6725(12)
_cell_length_b 9.1139(5)
_cell_length_c 17.6743(12)
_cell_measurement_reflns_used 32998
_cell_measurement_temperature 296
_cell_measurement_theta_max 28.0
_cell_measurement_theta_min 1.8
_cell_volume 2524.4(3)
_computing_cell_refinement 'X-AREA (Stoe & Cie, 2002)'
_computing_data_collection 'X-AREA (Stoe & Cie, 2002)'
_computing_data_reduction 'X-RED32 (Stoe & Cie, 2002)'
_computing_molecular_graphics 'ORTEP-3 for Windows (Farrugia, 1997)'
_computing_publication_material 'WinGX (Farrugia, 1999)'
_computing_structure_refinement 'SHELXL97 (Sheldrick, 2008)'
_computing_structure_solution 'SIR97 (Altomare <i>et al.</i>,  1999)'
_diffrn_ambient_temperature 296
_diffrn_detector_area_resol_mean 6.67
_diffrn_measured_fraction_theta_full 1.000
_diffrn_measured_fraction_theta_max 1.000
_diffrn_measurement_device '2-circle goniometer'
_diffrn_measurement_device_type 'Stoe IPDS-2'
_diffrn_measurement_method 'rotation method'
_diffrn_radiation_monochromator 'plane graphite'
_diffrn_radiation_type 'Mo K\a'
_diffrn_radiation_wavelength 0.71073
_diffrn_reflns_av_R_equivalents 0.062
_diffrn_reflns_av_sigmaI/netI 0.037
_diffrn_reflns_limit_h_max 19
_diffrn_reflns_limit_h_min -19
_diffrn_reflns_limit_k_max 11
_diffrn_reflns_limit_k_min -11
_diffrn_reflns_limit_l_max 21
_diffrn_reflns_limit_l_min -21
_diffrn_reflns_number 30083
_diffrn_reflns_reduction_process
;
;
_diffrn_reflns_theta_full 26.0
_diffrn_reflns_theta_max 26.0
_diffrn_reflns_theta_min 2.3
_diffrn_standards_number 0
_exptl_absorpt_coefficient_mu 0.080
_exptl_absorpt_correction_T_max 0.907
_exptl_absorpt_correction_T_min 0.477
_exptl_absorpt_correction_type integration
_exptl_absorpt_process_details '(XRED32; Stoe & Cie, 2002)'
_exptl_crystal_colour colourless
_exptl_crystal_density_diffrn 1.259
_exptl_crystal_density_method 'Not Measured'
_exptl_crystal_description plate
_exptl_crystal_F_000 1016
_exptl_crystal_size_max 0.73
_exptl_crystal_size_mid 0.51
_exptl_crystal_size_min 0.11
_refine_diff_density_max 0.14
_refine_diff_density_min -0.15
_refine_ls_extinction_method none
_refine_ls_goodness_of_fit_ref 1.03
_refine_ls_hydrogen_treatment constr
_refine_ls_matrix_type full
_refine_ls_number_parameters 325
_refine_ls_number_reflns 4966
_refine_ls_number_restraints 0
_refine_ls_restrained_S_all 1.03
_refine_ls_R_factor_all 0.069
_refine_ls_R_factor_gt 0.041
_refine_ls_shift/su_max_lt 0.001
_refine_ls_shift/su_mean 0.000
_refine_ls_structure_factor_coef Fsqd
_refine_ls_weighting_details 'calc w=1/[\s^2^(Fo^2^)+(0.0452P)^2^+0.0381P] where P=(Fo^2^+2Fc^2^)/3'
_refine_ls_weighting_scheme calc
_refine_ls_wR_factor_gt 0.086
_refine_ls_wR_factor_ref 0.094
_reflns_number_gt 3394
_reflns_number_total 4966
_reflns_threshold_expression I>2\s(I)
_cod_data_source_file tk2267.cif
_cod_data_source_block I
_cod_depositor_comments
;
The following automatic conversions were performed:
'_symmetry_cell_setting' value 'Monoclinic' changed to 'monoclinic'
according to '/home/saulius/struct/CIF-dictionaries/cif_core.dic'
dictionary named 'cif_core.dic' version 2.4.1 from 2010-06-29.

Automatic conversion script
Id: cif_fix_enum 1527 2010-12-29 10:47:43Z saulius 

The following automatic conversions were performed:

'_symmetry_cell_setting' value 'Monoclinic' changed to 'monoclinic'
according to /home/saulius/struct/CIF-dictionaries/cif_core.dic
dictionary named 'cif_core.dic' version 2.4.1 from 2010-06-29.

Automatic conversion script
Id: cif_fix_values 1715 2011-07-08 13:25:40Z adriana 
;
_cod_original_sg_symbol_H-M 'P 21/c'
_cod_database_code 2218553
_cod_database_fobs_code 2218553

loop_
_symmetry_equiv_pos_site_id
_symmetry_equiv_pos_as_xyz
1 x,y,z
2 -x,1/2+y,1/2-z
3 -x,-y,-z
4 x,1/2-y,1/2+z

loop_
_atom_site_aniso_label
_atom_site_aniso_U_11
_atom_site_aniso_U_22
_atom_site_aniso_U_33
_atom_site_aniso_U_12
_atom_site_aniso_U_13
_atom_site_aniso_U_23
O1 0.0356(7) 0.0821(8) 0.0516(6) 0.0029(6) 0.0057(5) -0.0074(6)
O2 0.0572(8) 0.0642(7) 0.0423(6) 0.0168(6) 0.0084(5) -0.0007(5)
N1 0.0377(7) 0.0554(7) 0.0374(6) 0.0085(6) 0.0074(5) -0.0026(6)
N2 0.0392(7) 0.0508(7) 0.0386(7) 0.0076(6) 0.0029(6) -0.0026(5)
N3 0.0500(8) 0.0562(7) 0.0388(7) 0.0133(6) 0.0059(6) -0.0037(6)
N4 0.0533(9) 0.0515(7) 0.0488(8) 0.0122(6) 0.0070(6) 0.0015(6)
C1 0.0388(9) 0.0487(8) 0.0416(8) 0.0071(7) 0.0022(7) -0.0051(7)
C2 0.0416(9) 0.0529(8) 0.0341(7) 0.0067(7) 0.0008(6) -0.0043(6)
C3 0.0402(9) 0.0367(7) 0.0371(7) 0.0055(6) 0.0033(6) -0.0021(6)
C4 0.0396(8) 0.0372(7) 0.0366(8) 0.0051(6) 0.0037(6) -0.0012(6)
C5 0.0388(8) 0.0420(7) 0.0342(7) 0.0034(6) 0.0022(6) -0.0048(6)
C6 0.0466(10) 0.0452(8) 0.0551(9) 0.0012(7) -0.0026(7) 0.0055(7)
C7 0.0461(10) 0.0561(10) 0.0683(11) -0.0091(8) 0.0007(8) 0.0012(9)
C8 0.0397(10) 0.0632(10) 0.0674(11) 0.0031(8) -0.0076(8) -0.0086(9)
C9 0.0513(11) 0.0553(9) 0.0640(11) 0.0079(8) -0.0126(9) 0.0052(8)
C10 0.0446(9) 0.0486(9) 0.0509(9) 0.0012(7) -0.0028(7) 0.0039(7)
C11 0.0379(8) 0.0458(8) 0.0337(7) 0.0012(6) 0.0020(6) -0.0024(6)
C12 0.0521(10) 0.0534(9) 0.0440(9) 0.0074(8) 0.0029(7) 0.0014(7)
C13 0.0657(12) 0.0676(10) 0.0441(9) 0.0003(9) 0.0070(8) 0.0124(8)
C14 0.0550(11) 0.0813(12) 0.0455(9) -0.0051(10) 0.0153(8) 0.0001(9)
C15 0.0413(10) 0.0713(10) 0.0489(9) 0.0076(8) 0.0083(8) -0.0077(8)
C16 0.0421(9) 0.0524(8) 0.0417(8) 0.0069(7) 0.0016(7) -0.0003(7)
C17 0.0487(10) 0.0600(9) 0.0385(8) 0.0092(8) 0.0117(7) -0.0013(7)
C18 0.0501(10) 0.0519(9) 0.0426(8) 0.0015(7) 0.0098(7) -0.0071(7)
C19 0.0350(8) 0.0467(8) 0.0413(8) -0.0018(6) 0.0038(6) -0.0056(7)
C20 0.0472(10) 0.0557(9) 0.0432(8) 0.0099(7) 0.0115(7) -0.0024(7)
C21 0.0462(10) 0.0566(9) 0.0427(8) 0.0080(7) 0.0054(7) -0.0028(7)
C22 0.0721(13) 0.0687(11) 0.0465(9) 0.0236(9) 0.0087(9) 0.0087(8)
C23 0.0660(13) 0.0771(12) 0.0439(9) 0.0254(10) -0.0028(8) -0.0051(8)
C24 0.0664(12) 0.0523(10) 0.0699(12) 0.0077(8) 0.0195(10) 0.0062(9)
C25 0.0438(9) 0.0430(8) 0.0560(9) 0.0066(7) 0.0039(7) 0.0052(7)
C26 0.0504(11) 0.0491(9) 0.0704(11) -0.0015(8) 0.0078(9) -0.0006(8)
C27 0.0567(12) 0.0738(12) 0.0721(12) 0.0094(10) 0.0182(10) 0.0148(10)
C28 0.0857(16) 0.0784(13) 0.0557(11) 0.0254(12) 0.0058(11) -0.0058(10)
C29 0.0785(16) 0.0632(11) 0.0754(13) 0.0039(10) -0.0073(12) -0.0143(10)
C30 0.0475(11) 0.0512(9) 0.0751(12) -0.0004(8) -0.0013(9) 0.0040(9)

loop_
_atom_site_type_symbol
_atom_site_label
_atom_site_fract_x
_atom_site_fract_y
_atom_site_fract_z
_atom_site_U_iso_or_equiv
_atom_site_thermal_displace_type
_atom_site_calc_flag
_atom_site_refinement_flags
_atom_site_occupancy
O O1 0.77910(7) 0.86642(13) 0.78316(6) 0.0564(4) Uani . . 1.000
O O2 0.75320(8) 0.76212(12) 0.50119(6) 0.0545(4) Uani . . 1.000
N N1 0.65740(8) 0.85831(14) 0.71319(7) 0.0435(4) Uani . . 1.000
N N2 0.57156(8) 0.85469(13) 0.70467(7) 0.0429(4) Uani . . 1.000
N N3 0.83628(9) 0.57588(14) 0.54110(7) 0.0483(4) Uani . . 1.000
N N4 0.89677(9) 0.28978(14) 0.50320(7) 0.0512(5) Uani . . 1.000
C C1 0.70100(10) 0.85822(16) 0.78161(8) 0.0430(5) Uani . . 1.000
C C2 0.64657(10) 0.84702(16) 0.84615(8) 0.0429(5) Uani . . 1.000
C C3 0.56060(9) 0.84191(14) 0.84000(8) 0.0380(4) Uani . . 1.000
C C4 0.52408(9) 0.84847(15) 0.76493(8) 0.0378(4) Uani . . 1.000
C C5 0.43077(9) 0.84729(15) 0.74879(8) 0.0383(4) Uani . . 1.000
C C6 0.37801(11) 0.73728(17) 0.77581(9) 0.0490(5) Uani . . 1.000
C C7 0.29174(12) 0.73806(19) 0.75865(10) 0.0568(6) Uani . . 1.000
C C8 0.25695(11) 0.84874(19) 0.71553(10) 0.0568(6) Uani . . 1.000
C C9 0.30880(12) 0.95805(19) 0.68845(10) 0.0570(6) Uani . . 1.000
C C10 0.39510(11) 0.95668(17) 0.70496(9) 0.0481(5) Uani . . 1.000
C C11 0.50675(9) 0.82763(15) 0.90846(8) 0.0391(4) Uani . . 1.000
C C12 0.52513(11) 0.72082(17) 0.96183(9) 0.0498(5) Uani . . 1.000
C C13 0.47574(13) 0.7070(2) 1.02585(9) 0.0591(6) Uani . . 1.000
C C14 0.40832(12) 0.8005(2) 1.03718(10) 0.0605(6) Uani . . 1.000
C C15 0.39035(11) 0.90860(19) 0.98546(9) 0.0538(6) Uani . . 1.000
C C16 0.43914(10) 0.92255(17) 0.92135(8) 0.0454(5) Uani . . 1.000
C C17 0.70489(11) 0.85361(17) 0.64203(8) 0.0490(5) Uani . . 1.000
C C18 0.74754(11) 0.70578(16) 0.63244(8) 0.0481(5) Uani . . 1.000
C C19 0.78017(10) 0.68481(16) 0.55269(8) 0.0410(5) Uani . . 1.000
C C20 0.86743(11) 0.54334(17) 0.46501(8) 0.0486(5) Uani . . 1.000
C C21 0.85466(11) 0.38316(17) 0.44691(9) 0.0485(5) Uani . . 1.000
C C22 0.86159(14) 0.32222(19) 0.57767(10) 0.0624(6) Uani . . 1.000
C C23 0.87401(13) 0.4804(2) 0.59858(9) 0.0624(7) Uani . . 1.000
C C24 0.88493(13) 0.13378(18) 0.48756(11) 0.0628(7) Uani . . 1.000
C C25 0.93064(11) 0.07611(16) 0.41898(9) 0.0476(5) Uani . . 1.000
C C26 1.00083(12) 0.14359(18) 0.38788(10) 0.0566(6) Uani . . 1.000
C C27 1.04082(13) 0.0836(2) 0.32604(11) 0.0674(7) Uani . . 1.000
C C28 1.01149(16) -0.0452(2) 0.29468(11) 0.0732(8) Uani . . 1.000
C C29 0.94303(15) -0.1147(2) 0.32600(12) 0.0724(8) Uani . . 1.000
C C30 0.90291(12) -0.05462(18) 0.38750(11) 0.0580(6) Uani . . 1.000
H H2 0.67140 0.84310 0.89410 0.0510 Uiso calc R 1.000
H H6 0.40080 0.66260 0.80560 0.0590 Uiso calc R 1.000
H H7 0.25700 0.66310 0.77640 0.0680 Uiso calc R 1.000
H H8 0.19880 0.84970 0.70470 0.0680 Uiso calc R 1.000
H H9 0.28570 1.03300 0.65900 0.0680 Uiso calc R 1.000
H H10 0.42970 1.03080 0.68620 0.0580 Uiso calc R 1.000
H H12 0.57100 0.65790 0.95460 0.0600 Uiso calc R 1.000
H H13 0.48820 0.63440 1.06120 0.0710 Uiso calc R 1.000
H H14 0.37480 0.79040 1.08000 0.0730 Uiso calc R 1.000
H H15 0.34520 0.97260 0.99360 0.0650 Uiso calc R 1.000
H H16 0.42670 0.99610 0.88650 0.0540 Uiso calc R 1.000
H H17A 0.74780 0.93030 0.64210 0.0590 Uiso calc R 1.000
H H17B 0.66620 0.87120 0.59990 0.0590 Uiso calc R 1.000
H H18A 0.70700 0.62870 0.64390 0.0580 Uiso calc R 1.000
H H18B 0.79480 0.69770 0.66800 0.0580 Uiso calc R 1.000
H H20A 0.92760 0.56750 0.46210 0.0580 Uiso calc R 1.000
H H20B 0.83690 0.60290 0.42820 0.0580 Uiso calc R 1.000
H H21A 0.79410 0.36130 0.44560 0.0580 Uiso calc R 1.000
H H21B 0.87760 0.36230 0.39730 0.0580 Uiso calc R 1.000
H H22A 0.88930 0.26060 0.61530 0.0750 Uiso calc R 1.000
H H22B 0.80110 0.29940 0.57750 0.0750 Uiso calc R 1.000
H H23A 0.84760 0.49950 0.64700 0.0750 Uiso calc R 1.000
H H23B 0.93450 0.50130 0.60350 0.0750 Uiso calc R 1.000
H H24A 0.82440 0.11510 0.48110 0.0750 Uiso calc R 1.000
H H24B 0.90420 0.07860 0.53140 0.0750 Uiso calc R 1.000
H H26 1.02140 0.23040 0.40880 0.0680 Uiso calc R 1.000
H H27 1.08790 0.13050 0.30540 0.0810 Uiso calc R 1.000
H H28 1.03800 -0.08480 0.25250 0.0880 Uiso calc R 1.000
H H29 0.92360 -0.20280 0.30560 0.0870 Uiso calc R 1.000
H H30 0.85630 -0.10270 0.40830 0.0700 Uiso calc R 1.000

loop_
_atom_type_symbol
_atom_type_description
_atom_type_scat_dispersion_real
_atom_type_scat_dispersion_imag
_atom_type_scat_source
O O 0.0106 0.0060 'International Tables Vol C Tables 4.2.6.8 and 6.1.1.4'
N N 0.0061 0.0033 'International Tables Vol C Tables 4.2.6.8 and 6.1.1.4'
H H 0.0000 0.0000 'International Tables Vol C Tables 4.2.6.8 and 6.1.1.4'
C C 0.0033 0.0016 'International Tables Vol C Tables 4.2.6.8 and 6.1.1.4'

loop_
_exptl_crystal_face_index_h
_exptl_crystal_face_index_k
_exptl_crystal_face_index_l
_exptl_crystal_face_perp_dist
-4 1 23 0.6422
-2 -20 -25 1.6682
-4 -3 -8 1.1492
19 6 0 2.4272
1 0 0 0.0074
-17 6 24 0.4524
7 -8 29 1.1919
11 1 18 0.0281
-3 -3 25 1.1232

loop_
_geom_angle_atom_site_label_1
_geom_angle_atom_site_label_2
_geom_angle_atom_site_label_3
_geom_angle
_geom_angle_publ_flag
N2 N1 C1 125.43(12) no
N2 N1 C17 114.57(12) no
C1 N1 C17 119.91(13) no
N1 N2 C4 118.95(12) no
C19 N3 C20 120.92(13) no
C19 N3 C23 126.61(13) no
C20 N3 C23 112.46(13) no
C21 N4 C22 108.86(13) no
C21 N4 C24 112.48(13) no
C22 N4 C24 108.60(13) no
O1 C1 N1 120.27(13) no
O1 C1 C2 125.99(14) no
N1 C1 C2 113.74(13) no
C1 C2 C3 122.58(13) no
C2 C3 C4 117.35(13) no
C2 C3 C11 120.70(13) no
C4 C3 C11 121.94(12) no
N2 C4 C3 121.88(13) no
N2 C4 C5 114.25(12) no
C3 C4 C5 123.87(13) no
C4 C5 C6 121.83(13) no
C4 C5 C10 119.70(13) no
C6 C5 C10 118.46(14) no
C5 C6 C7 120.37(15) no
C6 C7 C8 120.49(16) no
C7 C8 C9 119.50(17) no
C8 C9 C10 120.06(16) no
C5 C10 C9 121.11(15) no
C3 C11 C12 120.00(13) no
C3 C11 C16 121.25(12) no
C12 C11 C16 118.73(14) no
C11 C12 C13 120.49(15) no
C12 C13 C14 120.02(16) no
C13 C14 C15 120.12(16) no
C14 C15 C16 120.13(16) no
C11 C16 C15 120.50(14) no
N1 C17 C18 110.48(12) no
C17 C18 C19 111.68(12) no
O2 C19 N3 122.30(14) no
O2 C19 C18 120.13(14) no
N3 C19 C18 117.52(13) no
N3 C20 C21 110.24(13) no
N4 C21 C20 111.18(13) no
N4 C22 C23 111.52(14) no
N3 C23 C22 110.54(14) no
N4 C24 C25 115.53(14) no
C24 C25 C26 123.48(15) no
C24 C25 C30 118.26(15) no
C26 C25 C30 118.20(16) no
C25 C26 C27 120.65(16) no
C26 C27 C28 120.36(19) no
C27 C28 C29 119.52(19) no
C28 C29 C30 120.14(18) no
C25 C30 C29 121.12(17) no
C1 C2 H2 119.00 no
C3 C2 H2 119.00 no
C5 C6 H6 120.00 no
C7 C6 H6 120.00 no
C6 C7 H7 120.00 no
C8 C7 H7 120.00 no
C7 C8 H8 120.00 no
C9 C8 H8 120.00 no
C8 C9 H9 120.00 no
C10 C9 H9 120.00 no
C5 C10 H10 119.00 no
C9 C10 H10 119.00 no
C11 C12 H12 120.00 no
C13 C12 H12 120.00 no
C12 C13 H13 120.00 no
C14 C13 H13 120.00 no
C13 C14 H14 120.00 no
C15 C14 H14 120.00 no
C14 C15 H15 120.00 no
C16 C15 H15 120.00 no
C11 C16 H16 120.00 no
C15 C16 H16 120.00 no
N1 C17 H17A 110.00 no
N1 C17 H17B 110.00 no
C18 C17 H17A 110.00 no
C18 C17 H17B 110.00 no
H17A C17 H17B 108.00 no
C17 C18 H18A 109.00 no
C17 C18 H18B 109.00 no
C19 C18 H18A 109.00 no
C19 C18 H18B 109.00 no
H18A C18 H18B 108.00 no
N3 C20 H20A 110.00 no
N3 C20 H20B 110.00 no
C21 C20 H20A 110.00 no
C21 C20 H20B 110.00 no
H20A C20 H20B 108.00 no
N4 C21 H21A 109.00 no
N4 C21 H21B 109.00 no
C20 C21 H21A 109.00 no
C20 C21 H21B 109.00 no
H21A C21 H21B 108.00 no
N4 C22 H22A 109.00 no
N4 C22 H22B 109.00 no
C23 C22 H22A 109.00 no
C23 C22 H22B 109.00 no
H22A C22 H22B 108.00 no
N3 C23 H23A 110.00 no
N3 C23 H23B 110.00 no
C22 C23 H23A 110.00 no
C22 C23 H23B 110.00 no
H23A C23 H23B 108.00 no
N4 C24 H24A 108.00 no
N4 C24 H24B 108.00 no
C25 C24 H24A 108.00 no
C25 C24 H24B 108.00 no
H24A C24 H24B 107.00 no
C25 C26 H26 120.00 no
C27 C26 H26 120.00 no
C26 C27 H27 120.00 no
C28 C27 H27 120.00 no
C27 C28 H28 120.00 no
C29 C28 H28 120.00 no
C28 C29 H29 120.00 no
C30 C29 H29 120.00 no
C25 C30 H30 119.00 no
C29 C30 H30 119.00 no

loop_
_geom_bond_atom_site_label_1
_geom_bond_atom_site_label_2
_geom_bond_distance
_geom_bond_publ_flag
O1 C1 1.2263(19) no
O2 C19 1.2232(18) no
N1 N2 1.3527(18) no
N1 C1 1.3832(19) no
N1 C17 1.468(2) no
N2 C4 1.3064(19) no
N3 C19 1.343(2) no
N3 C20 1.4655(19) no
N3 C23 1.459(2) no
N4 C21 1.462(2) no
N4 C22 1.462(2) no
N4 C24 1.460(2) no
C1 C2 1.435(2) no
C2 C3 1.352(2) no
C3 C4 1.441(2) no
C3 C11 1.488(2) no
C4 C5 1.487(2) no
C5 C6 1.387(2) no
C5 C10 1.378(2) no
C6 C7 1.383(3) no
C7 C8 1.374(2) no
C8 C9 1.375(2) no
C9 C10 1.381(3) no
C11 C12 1.384(2) no
C11 C16 1.388(2) no
C12 C13 1.383(2) no
C13 C14 1.374(3) no
C14 C15 1.371(2) no
C15 C16 1.379(2) no
C17 C18 1.514(2) no
C18 C19 1.516(2) no
C20 C21 1.507(2) no
C22 C23 1.501(3) no
C24 C25 1.509(3) no
C25 C26 1.379(2) no
C25 C30 1.383(2) no
C26 C27 1.378(3) no
C27 C28 1.375(3) no
C28 C29 1.368(3) no
C29 C30 1.375(3) no
C2 H2 0.9300 no
C6 H6 0.9300 no
C7 H7 0.9300 no
C8 H8 0.9300 no
C9 H9 0.9300 no
C10 H10 0.9300 no
C12 H12 0.9300 no
C13 H13 0.9300 no
C14 H14 0.9300 no
C15 H15 0.9300 no
C16 H16 0.9300 no
C17 H17A 0.9700 no
C17 H17B 0.9700 no
C18 H18A 0.9700 no
C18 H18B 0.9700 no
C20 H20A 0.9700 no
C20 H20B 0.9700 no
C21 H21A 0.9700 no
C21 H21B 0.9700 no
C22 H22A 0.9700 no
C22 H22B 0.9700 no
C23 H23A 0.9700 no
C23 H23B 0.9700 no
C24 H24A 0.9700 no
C24 H24B 0.9700 no
C26 H26 0.9300 no
C27 H27 0.9300 no
C28 H28 0.9300 no
C29 H29 0.9300 no
C30 H30 0.9300 no

loop_
_geom_contact_atom_site_label_1
_geom_contact_atom_site_label_2
_geom_contact_distance
_geom_contact_site_symmetry_2
_geom_contact_publ_flag
O1 C18 3.0755(18) . no
O2 C2 3.3470(19) 4_564 no
O1 H17A 2.6000 . no
O1 H27 2.6200 3_766 no
O1 H20B 2.7200 4_565 no
O1 H29 2.7400 4_555 no
O1 H18B 2.5600 . no
O2 H20B 2.3500 . no
O2 H30 2.6200 1_565 no
O2 H17B 2.4400 . no
O2 H2 2.4700 4_564 no
N3 N4 2.8564(18) . no
N4 N3 2.8564(18) . no
N1 H6 2.9400 2_656 no
N2 H13 2.8400 4_564 no
N2 H10 2.7600 . no
N2 H6 2.8500 2_656 no
N4 H26 2.6400 . no
C1 C7 3.536(2) 2_656 no
C2 O2 3.3470(19) 4_565 no
C5 C16 3.128(2) . no
C6 C16 3.215(2) . no
C6 C11 3.187(2) . no
C7 C1 3.536(2) 2_646 no
C11 C6 3.187(2) . no
C11 C15 3.441(2) 3_677 no
C14 C16 3.548(2) 3_677 no
C15 C16 3.484(2) 3_677 no
C15 C11 3.441(2) 3_677 no
C16 C5 3.128(2) . no
C16 C15 3.484(2) 3_677 no
C16 C14 3.548(2) 3_677 no
C16 C6 3.215(2) . no
C18 O1 3.0755(18) . no
C21 C26 3.339(2) . no
C26 C21 3.339(2) . no
C1 H18B 2.9000 . no
C1 H7 3.0400 2_656 no
C2 H12 2.8400 . no
C2 H9 3.0500 2_646 no
C3 H10 2.8800 2_646 no
C3 H6 3.0500 . no
C4 H16 2.9700 . no
C5 H16 2.7900 . no
C10 H13 3.0600 4_564 no
C11 H6 2.8800 . no
C12 H2 2.8300 . no
C18 H23A 2.4600 . no
C19 H15 2.8700 2_646 no
C21 H26 3.0400 . no
C23 H18A 3.0600 . no
C23 H18B 2.6500 . no
C25 H8 3.0400 3_666 no
C25 H24B 3.0700 3_756 no
C25 H21B 2.7600 . no
C26 H21B 2.7800 . no
C26 H24B 2.8800 3_756 no
C27 H29 3.0900 2_755 no
C27 H24B 3.0400 3_756 no
C28 H22A 2.9600 3_756 no
C30 H8 2.9400 3_666 no
C30 H9 3.0700 3_666 no
H2 C12 2.8300 . no
H2 H12 2.5500 . no
H2 O2 2.4700 4_565 no
H6 C3 3.0500 . no
H6 C11 2.8800 . no
H6 N1 2.9400 2_646 no
H6 N2 2.8500 2_646 no
H7 C1 3.0400 2_646 no
H7 H17A 2.5700 2_646 no
H8 C25 3.0400 3_666 no
H8 C30 2.9400 3_666 no
H9 C2 3.0500 2_656 no
H9 C30 3.0700 3_666 no
H9 H30 2.5900 3_666 no
H10 N2 2.7600 . no
H10 C3 2.8800 2_656 no
H12 C2 2.8400 . no
H12 H2 2.5500 . no
H13 N2 2.8400 4_565 no
H13 C10 3.0600 4_565 no
H15 C19 2.8700 2_656 no
H16 C4 2.9700 . no
H16 C5 2.7900 . no
H16 H18A 2.4700 2_656 no
H17A O1 2.6000 . no
H17A H7 2.5700 2_656 no
H17B O2 2.4400 . no
H18A C23 3.0600 . no
H18A H23A 2.5000 . no
H18A H16 2.4700 2_646 no
H18B O1 2.5600 . no
H18B C1 2.9000 . no
H18B C23 2.6500 . no
H18B H23A 2.0200 . no
H18B H27 2.4600 3_766 no
H20A H23B 2.5700 . no
H20A H23B 2.5400 3_766 no
H20B O2 2.3500 . no
H20B O1 2.7200 4_564 no
H21A H22B 2.4000 . no
H21A H24A 2.3800 . no
H21B C25 2.7600 . no
H21B C26 2.7800 . no
H21B H26 2.5600 . no
H22A H24B 2.2400 . no
H22A C28 2.9600 3_756 no
H22B H21A 2.4000 . no
H22B H24A 2.4200 . no
H23A C18 2.4600 . no
H23A H18A 2.5000 . no
H23A H18B 2.0200 . no
H23B H20A 2.5700 . no
H23B H20A 2.5400 3_766 no
H23B H26 2.5500 3_766 no
H24A H21A 2.3800 . no
H24A H22B 2.4200 . no
H24A H30 2.4200 . no
H24B H22A 2.2400 . no
H24B C25 3.0700 3_756 no
H24B C26 2.8800 3_756 no
H24B C27 3.0400 3_756 no
H26 N4 2.6400 . no
H26 C21 3.0400 . no
H26 H21B 2.5600 . no
H26 H23B 2.5500 3_766 no
H27 H29 2.4900 2_755 no
H27 O1 2.6200 3_766 no
H27 H18B 2.4600 3_766 no
H29 C27 3.0900 2_745 no
H29 H27 2.4900 2_745 no
H29 O1 2.7400 4_554 no
H30 O2 2.6200 1_545 no
H30 H24A 2.4200 . no
H30 H9 2.5900 3_666 no

loop_
_geom_hbond_atom_site_label_D
_geom_hbond_atom_site_label_H
_geom_hbond_atom_site_label_A
_geom_hbond_site_symmetry_A
_geom_hbond_distance_DH
_geom_hbond_distance_HA
_geom_hbond_distance_DA
_geom_hbond_angle_DHA
_geom_hbond_publ_flag
C2 H2 O2 4_565 0.93 2.47 3.3470(19) 157 yes
C18 H18B O1 . 0.97 2.56 3.0755(18) 113 yes
C20 H20B O2 . 0.97 2.35 2.759(2) 105 yes

loop_
_geom_torsion_atom_site_label_1
_geom_torsion_atom_site_label_2
_geom_torsion_atom_site_label_3
_geom_torsion_atom_site_label_4
_geom_torsion
_geom_torsion_publ_flag
C1 N1 N2 C4 -1.0(2) no
C17 N1 N2 C4 175.45(13) no
N2 N1 C1 O1 -177.67(14) no
C17 N1 C1 O1 6.0(2) no
N2 N1 C1 C2 2.7(2) no
C17 N1 C1 C2 -173.61(13) no
N2 N1 C17 C18 -107.77(14) no
C1 N1 C17 C18 68.93(17) no
N1 N2 C4 C3 -1.5(2) no
N1 N2 C4 C5 179.11(12) no
C20 N3 C19 O2 -0.7(2) no
C23 N3 C19 O2 178.20(16) no
C23 N3 C20 C21 53.97(18) no
C19 N3 C20 C21 -127.01(15) no
C23 N3 C19 C18 -4.4(2) no
C19 N3 C23 C22 127.24(17) no
C20 N3 C19 C18 176.74(14) no
C20 N3 C23 C22 -53.8(2) no
C24 N4 C21 C20 179.51(14) no
C21 N4 C22 C23 -58.98(19) no
C22 N4 C21 C20 59.10(17) no
C24 N4 C22 C23 178.24(16) no
C22 N4 C24 C25 -170.09(16) no
C21 N4 C24 C25 69.35(19) no
N1 C1 C2 C3 -2.0(2) no
O1 C1 C2 C3 178.38(15) no
C1 C2 C3 C11 178.92(13) no
C1 C2 C3 C4 -0.1(2) no
C11 C3 C4 C5 2.3(2) no
C2 C3 C4 C5 -178.64(13) no
C2 C3 C11 C12 -49.2(2) no
C2 C3 C11 C16 128.97(15) no
C4 C3 C11 C12 129.80(15) no
C4 C3 C11 C16 -52.04(19) no
C11 C3 C4 N2 -177.02(13) no
C2 C3 C4 N2 2.0(2) no
C3 C4 C5 C10 126.30(15) no
N2 C4 C5 C10 -54.31(18) no
N2 C4 C5 C6 124.74(15) no
C3 C4 C5 C6 -54.7(2) no
C6 C5 C10 C9 0.4(2) no
C10 C5 C6 C7 0.2(2) no
C4 C5 C10 C9 179.48(15) no
C4 C5 C6 C7 -178.86(14) no
C5 C6 C7 C8 -0.9(3) no
C6 C7 C8 C9 1.0(3) no
C7 C8 C9 C10 -0.4(3) no
C8 C9 C10 C5 -0.3(3) no
C12 C11 C16 C15 -1.2(2) no
C3 C11 C16 C15 -179.40(14) no
C3 C11 C12 C13 179.70(15) no
C16 C11 C12 C13 1.5(2) no
C11 C12 C13 C14 -0.6(3) no
C12 C13 C14 C15 -0.6(3) no
C13 C14 C15 C16 0.9(3) no
C14 C15 C16 C11 0.0(3) no
N1 C17 C18 C19 167.27(13) no
C17 C18 C19 N3 164.55(14) no
C17 C18 C19 O2 -18.0(2) no
N3 C20 C21 N4 -56.76(18) no
N4 C22 C23 N3 56.5(2) no
N4 C24 C25 C26 22.2(2) no
N4 C24 C25 C30 -160.63(16) no
C24 C25 C26 C27 178.65(17) no
C30 C25 C26 C27 1.4(3) no
C24 C25 C30 C29 -178.55(18) no
C26 C25 C30 C29 -1.2(3) no
C25 C26 C27 C28 -0.4(3) no
C26 C27 C28 C29 -1.0(3) no
C27 C28 C29 C30 1.2(3) no
C28 C29 C30 C25 -0.1(3) no

loop_
_cod_related_entry_id
_cod_related_entry_database
_cod_related_entry_code
1 ChemSpider 24740037
